data_7215422
loop_
_publ_author_name
'Wang, Kuaibing'
'Yin, Yuxin'
'Li, Chengying'
'Geng, Zhirong'
'Wang, Zhilin'

_publ_section_title
;
 Facile synthesis of zinc(ii)-carboxylate coordination polymer particles
 and their luminescent, biocompatible and antibacterial properties
;
_journal_issue 20
_journal_name_full CrystEngComm
_journal_page_first 6231
_journal_paper_doi 10.1039/c1ce05705g
_journal_volume 13
_journal_year 2011
_chemical_formula_sum 'C12 H18 N2 O10 Zn'
_chemical_formula_weight 415.65
_chemical_name_systematic
;
?
;
_space_group_IT_number 14
_symmetry_cell_setting monoclinic
_symmetry_space_group_name_Hall '-P 2ybc'
_symmetry_space_group_name_H-M 'P 1 21/c 1'
_atom_sites_solution_hydrogens geom
_atom_sites_solution_primary direct
_atom_sites_solution_secondary difmap
_audit_creation_method SHELXL-97
_cell_angle_alpha 90.00
_cell_angle_beta 101.580(3)
_cell_angle_gamma 90.00
_cell_formula_units_Z 4
_cell_length_a 7.1290(3)
_cell_length_b 12.1480(12)
_cell_length_c 17.7600(13)
_cell_measurement_temperature 291(2)
_cell_volume 1506.8(2)
_computing_cell_refinement 'Bruker Smart'
_computing_data_collection 'Bruker Smart'
_computing_data_reduction 'Bruker Saint'
_computing_structure_refinement 'SHELXL-97 (Sheldrick, 1997)'
_computing_structure_solution 'SHELXS-97 (Sheldrick, 1990)'
_diffrn_ambient_temperature 291(2)
_diffrn_measured_fraction_theta_full 1.000
_diffrn_measured_fraction_theta_max 1.000
_diffrn_measurement_device_type 'Bruker Smart Apex CCD'
_diffrn_measurement_method 'phi and omega scans'
_diffrn_radiation_monochromator graphite
_diffrn_radiation_source 'fine-focus sealed tube'
_diffrn_radiation_type MoK\a
_diffrn_radiation_wavelength 0.71073
_diffrn_reflns_av_R_equivalents 0.0570
_diffrn_reflns_av_sigmaI/netI 0.0590
_diffrn_reflns_limit_h_max 8
_diffrn_reflns_limit_h_min -8
_diffrn_reflns_limit_k_max 14
_diffrn_reflns_limit_k_min -14
_diffrn_reflns_limit_l_max 21
_diffrn_reflns_limit_l_min -21
_diffrn_reflns_number 7701
_diffrn_reflns_theta_full 25.99
_diffrn_reflns_theta_max 25.99
_diffrn_reflns_theta_min 2.04
_exptl_absorpt_coefficient_mu 1.691
_exptl_absorpt_correction_T_max 0.8491
_exptl_absorpt_correction_T_min 0.6309
_exptl_absorpt_correction_type none
_exptl_absorpt_process_details none
_exptl_crystal_colour colorless
_exptl_crystal_density_diffrn 1.806
_exptl_crystal_density_method 'not measured'
_exptl_crystal_description needle-like
_exptl_crystal_F_000 832
_exptl_crystal_size_max 0.30
_exptl_crystal_size_mid 0.10
_exptl_crystal_size_min 0.10
_refine_diff_density_max 0.322
_refine_diff_density_min -0.519
_refine_diff_density_rms 0.082
_refine_ls_extinction_method none
_refine_ls_goodness_of_fit_ref 1.067
_refine_ls_hydrogen_treatment constr
_refine_ls_matrix_type full
_refine_ls_number_parameters 226
_refine_ls_number_reflns 2963
_refine_ls_number_restraints 0
_refine_ls_restrained_S_all 1.067
_refine_ls_R_factor_all 0.0672
_refine_ls_R_factor_gt 0.0520
_refine_ls_shift/su_max 0.000
_refine_ls_shift/su_mean 0.000
_refine_ls_structure_factor_coef Fsqd
_refine_ls_weighting_details 'calc w=1/[\s^2^(Fo^2^)+(0.0567P)^2^+0.0000P] where P=(Fo^2^+2Fc^2^)/3'
_refine_ls_weighting_scheme calc
_refine_ls_wR_factor_gt 0.1135
_refine_ls_wR_factor_ref 0.1169
_reflns_number_gt 2142
_reflns_number_total 2963
_reflns_threshold_expression >2sigma(I)
_cod_data_source_file c1ce05705g.txt
_cod_data_source_block 1
_cod_depositor_comments
;
The following automatic conversions were performed:

'_symmetry_cell_setting' value 'Monoclinic' changed to 'monoclinic'
according to
/usr/data/users/saulius/automatic-downloads/retrospective/RSC/lib/dictionaries/cif_core.dic
dictionary named 'cif_core.dic' version 2.4.2 from 2011-04-26.

Automatic conversion script
Id: cif_fix_values 2281 2013-09-26 08:29:07Z andrius 
;
_cod_original_sg_symbol_H-M 'P 21/c'
_cod_database_code 7215422

loop_
_symmetry_equiv_pos_as_xyz
'x, y, z'
'-x, y+1/2, -z+1/2'
'-x, -y, -z'
'x, -y-1/2, z-1/2'

loop_
_atom_site_label
_atom_site_type_symbol
_atom_site_fract_x
_atom_site_fract_y
_atom_site_fract_z
_atom_site_U_iso_or_equiv
_atom_site_adp_type
_atom_site_occupancy
_atom_site_symmetry_multiplicity
_atom_site_calc_flag
_atom_site_refinement_flags
C1 C 0.5826(6) 0.1992(3) 0.4434(2) 0.0399(9) Uani 1 1 d .
H1 H 0.5401 0.1302 0.4552 0.048 Uiso 1 1 calc R
C2 C 0.5939(6) 0.2215(3) 0.3709(2) 0.0345(8) Uani 1 1 d .
H2 H 0.5637 0.1673 0.3334 0.041 Uiso 1 1 calc R
C3 C 0.6486(6) 0.3216(3) 0.3518(2) 0.0340(8) Uani 1 1 d .
C4 C 0.6948(6) 0.3973(3) 0.4095(2) 0.0405(9) Uani 1 1 d .
H4 H 0.7307 0.4681 0.3984 0.049 Uiso 1 1 calc R
C5 C 0.6886(6) 0.3700(3) 0.4814(2) 0.0407(9) Uani 1 1 d .
C6 C 0.6619(6) 0.3489(3) 0.2721(2) 0.0390(9) Uani 1 1 d .
C7 C 0.7376(6) 0.4460(3) 0.5469(2) 0.0392(9) Uani 1 1 d .
C8 C 0.7846(6) 0.5497(3) 0.5395(2) 0.0373(8) Uani 1 1 d .
H8 H 0.7885 0.5765 0.4908 0.045 Uiso 1 1 calc R
C9 C 0.8273(6) 0.6187(3) 0.6005(2) 0.0377(9) Uani 1 1 d .
C10 C 0.8144(6) 0.5737(3) 0.6696(2) 0.0407(9) Uani 1 1 d .
H10 H 0.8430 0.6164 0.7139 0.049 Uiso 1 1 calc R
C11 C 0.7620(6) 0.4704(3) 0.6743(2) 0.0400(9) Uani 1 1 d .
H11 H 0.7509 0.4437 0.7223 0.048 Uiso 1 1 calc R
C12 C 0.8739(6) 0.7343(3) 0.5899(2) 0.0366(9) Uani 1 1 d .
N1 N 0.6307(5) 0.2732(2) 0.4994(2) 0.0395(8) Uani 1 1 d .
N2 N 0.7247(5) 0.4034(2) 0.6161(2) 0.0385(7) Uani 1 1 d .
O1 O 0.6760(4) 0.4424(2) 0.25386(17) 0.0404(6) Uani 1 1 d .
O2 O 0.6464(4) 0.2664(2) 0.22728(18) 0.0424(7) Uani 1 1 d .
O3 O 0.9069(4) 0.7929(2) 0.64917(17) 0.0409(7) Uani 1 1 d .
O4 O 0.8867(4) 0.7655(2) 0.52672(17) 0.0391(6) Uani 1 1 d .
O1W O 0.3590(4) 0.2244(2) 0.10559(18) 0.0429(7) Uani 1 1 d .
H1X H 0.3445 0.1583 0.1334 0.052 Uiso 1 1 d R
H1Y H 0.2845 0.2797 0.0745 0.052 Uiso 1 1 d R
O2W O 0.5904(4) 0.4274(2) 0.10072(16) 0.0394(6) Uani 1 1 d .
H2X H 0.5818 0.4600 0.1492 0.047 Uiso 1 1 d R
H2Y H 0.6925 0.4614 0.0813 0.047 Uiso 1 1 d R
O3W O 0.9268(4) 0.3010(2) 0.13078(17) 0.0402(6) Uani 1 1 d .
H3X H 0.9785 0.3117 0.1845 0.048 Uiso 1 1 d R
H3Y H 0.9955 0.2431 0.1114 0.048 Uiso 1 1 d R
O4W O 0.2413(4) 0.4628(2) 0.01426(17) 0.0402(6) Uani 1 1 d .
O5W O 0.0730(4) 0.5048(2) 0.13767(17) 0.0405(6) Uani 1 1 d .
O6W O 0.1905(4) 0.1544(2) 0.21822(17) 0.0420(6) Uani 1 1 d .
Zn1 Zn 0.64530(7) 0.25947(3) 0.11643(3) 0.03898(17) Uani 1 1 d .

loop_
_atom_site_aniso_label
_atom_site_aniso_U_11
_atom_site_aniso_U_22
_atom_site_aniso_U_33
_atom_site_aniso_U_23
_atom_site_aniso_U_13
_atom_site_aniso_U_12
C1 0.049(2) 0.0336(18) 0.033(2) 0.0013(15) -0.0018(18) -0.0033(16)
C2 0.041(2) 0.0290(17) 0.036(2) -0.0066(14) 0.0132(17) -0.0069(15)
C3 0.037(2) 0.0382(18) 0.0243(18) 0.0049(15) 0.0010(16) 0.0006(15)
C4 0.047(2) 0.0279(18) 0.041(2) -0.0015(15) -0.0062(18) -0.0067(16)
C5 0.046(2) 0.0309(18) 0.041(2) -0.0085(16) -0.0039(18) -0.0036(16)
C6 0.041(2) 0.039(2) 0.032(2) 0.0003(16) -0.0043(17) -0.0024(16)
C7 0.035(2) 0.0354(19) 0.041(2) 0.0020(16) -0.0072(17) 0.0033(15)
C8 0.040(2) 0.0372(19) 0.034(2) 0.0041(16) 0.0056(16) 0.0089(16)
C9 0.034(2) 0.039(2) 0.038(2) -0.0025(16) 0.0016(17) -0.0052(15)
C10 0.046(2) 0.0383(19) 0.037(2) -0.0068(17) 0.0055(18) -0.0114(17)
C11 0.039(2) 0.041(2) 0.038(2) -0.0015(17) 0.0055(17) -0.0030(16)
C12 0.042(2) 0.0292(17) 0.038(2) 0.0044(16) 0.0059(18) 0.0025(15)
N1 0.0440(19) 0.0265(15) 0.045(2) -0.0036(13) 0.0027(16) -0.0030(13)
N2 0.0433(19) 0.0324(15) 0.0410(19) -0.0001(14) 0.0116(15) 0.0006(13)
O1 0.0442(16) 0.0371(14) 0.0373(15) -0.0029(12) 0.0020(13) -0.0025(11)
O2 0.0447(17) 0.0369(14) 0.0436(17) -0.0034(12) 0.0041(13) -0.0010(12)
O3 0.0439(16) 0.0392(14) 0.0397(15) -0.0097(12) 0.0085(13) -0.0217(12)
O4 0.0391(15) 0.0325(13) 0.0396(17) 0.0023(11) -0.0065(12) -0.0081(11)
O1W 0.0433(16) 0.0411(14) 0.0403(16) 0.0104(12) -0.0015(13) 0.0100(12)
O2W 0.0459(17) 0.0349(13) 0.0341(16) 0.0048(11) 0.0004(13) -0.0008(11)
O3W 0.0393(15) 0.0437(14) 0.0385(16) 0.0024(12) 0.0095(13) 0.0087(12)
O4W 0.0359(14) 0.0411(14) 0.0391(16) 0.0025(12) -0.0029(12) 0.0018(11)
O5W 0.0408(14) 0.0435(14) 0.0369(15) -0.0011(12) 0.0069(12) -0.0008(12)
O6W 0.0384(15) 0.0473(15) 0.0377(16) -0.0009(12) 0.0010(13) 0.0020(12)
Zn1 0.0444(3) 0.0294(2) 0.0404(3) -0.00046(18) 0.0021(2) 0.00283(18)

loop_
_atom_type_symbol
_atom_type_description
_atom_type_scat_dispersion_real
_atom_type_scat_dispersion_imag
_atom_type_scat_source
C C 0.0033 0.0016 'International Tables Vol C Tables 4.2.6.8 and 6.1.1.4'
H H 0.0000 0.0000 'International Tables Vol C Tables 4.2.6.8 and 6.1.1.4'
N N 0.0061 0.0033 'International Tables Vol C Tables 4.2.6.8 and 6.1.1.4'
O O 0.0106 0.0060 'International Tables Vol C Tables 4.2.6.8 and 6.1.1.4'
Zn Zn 0.2839 1.4301 'International Tables Vol C Tables 4.2.6.8 and 6.1.1.4'

loop_
_geom_angle_atom_site_label_1
_geom_angle_atom_site_label_2
_geom_angle_atom_site_label_3
_geom_angle
_geom_angle_site_symmetry_1
_geom_angle_site_symmetry_3
C2 C1 N1 121.8(4) . .
C2 C1 H1 119.1 . .
N1 C1 H1 119.1 . .
C1 C2 C3 120.3(4) . .
C1 C2 H2 119.8 . .
C3 C2 H2 119.8 . .
C2 C3 C4 117.3(4) . .
C2 C3 C6 121.6(4) . .
C4 C3 C6 121.1(3) . .
C5 C4 C3 120.2(4) . .
C5 C4 H4 119.9 . .
C3 C4 H4 119.9 . .
N1 C5 C4 122.2(4) . .
N1 C5 C7 114.1(4) . .
C4 C5 C7 123.7(4) . .
O1 C6 O2 125.7(4) . .
O1 C6 C3 120.0(4) . .
O2 C6 C3 114.2(3) . .
C8 C7 N2 121.4(4) . .
C8 C7 C5 123.1(4) . .
N2 C7 C5 115.5(3) . .
C7 C8 C9 122.2(4) . .
C7 C8 H8 118.9 . .
C9 C8 H8 118.9 . .
C8 C9 C10 115.2(4) . .
C8 C9 C12 120.7(4) . .
C10 C9 C12 124.0(4) . .
C11 C10 C9 120.8(4) . .
C11 C10 H10 119.6 . .
C9 C10 H10 119.6 . .
N2 C11 C10 124.1(4) . .
N2 C11 H11 118.0 . .
C10 C11 H11 118.0 . .
O4 C12 O3 124.5(3) . .
O4 C12 C9 118.9(4) . .
O3 C12 C9 116.5(4) . .
C5 N1 C1 118.0(4) . .
C5 N1 Zn1 117.2(3) . 4_566
C1 N1 Zn1 124.5(3) . 4_566
C11 N2 C7 116.3(3) . .
C11 N2 Zn1 127.7(3) . 4_566
C7 N2 Zn1 116.0(3) . 4_566
C6 O2 Zn1 130.0(3) . .
Zn1 O1W H1X 109.5 . .
Zn1 O1W H1Y 109.5 . .
H1X O1W H1Y 141.1 . .
Zn1 O2W H2X 109.1 . .
Zn1 O2W H2Y 109.5 . .
H2X O2W H2Y 109.5 . .
Zn1 O3W H3X 109.3 . .
Zn1 O3W H3Y 109.5 . .
H3X O3W H3Y 109.5 . .
O2 Zn1 O3W 93.34(12) . .
O2 Zn1 O1W 84.67(13) . .
O3W Zn1 O1W 176.97(11) . .
O2 Zn1 N2 95.63(12) . 4_565
O3W Zn1 N2 88.51(12) . 4_565
O1W Zn1 N2 93.95(12) . 4_565
O2 Zn1 O2W 93.15(11) . .
O3W Zn1 O2W 85.89(11) . .
O1W Zn1 O2W 91.93(11) . .
N2 Zn1 O2W 169.84(12) 4_565 .
O2 Zn1 N1 171.14(12) . 4_565
O3W Zn1 N1 91.30(13) . 4_565
O1W Zn1 N1 90.98(13) . 4_565
N2 Zn1 N1 76.94(13) 4_565 4_565
O2W Zn1 N1 94.71(11) . 4_565

loop_
_geom_bond_atom_site_label_1
_geom_bond_atom_site_label_2
_geom_bond_distance
_geom_bond_site_symmetry_2
C1 C2 1.333(5) .
C1 N1 1.334(5) .
C1 H1 0.9300 .
C2 C3 1.342(5) .
C2 H2 0.9300 .
C3 C4 1.367(5) .
C3 C6 1.476(5) .
C4 C5 1.329(6) .
C4 H4 0.9300 .
C5 N1 1.307(5) .
C5 C7 1.470(5) .
C6 O1 1.191(5) .
C6 O2 1.270(5) .
C7 C8 1.318(5) .
C7 N2 1.353(5) .
C8 C9 1.355(6) .
C8 H8 0.9300 .
C9 C10 1.363(6) .
C9 C12 1.464(5) .
C10 C11 1.316(6) .
C10 H10 0.9300 .
C11 N2 1.301(5) .
C11 H11 0.9300 .
C12 O4 1.206(5) .
C12 O3 1.253(5) .
N1 Zn1 2.098(4) 4_566
N2 Zn1 2.059(3) 4_566
O2 Zn1 1.969(3) .
O1W Zn1 2.056(3) .
O1W H1X 0.9600 .
O1W H1Y 0.9600 .
O2W Zn1 2.085(3) .
O2W H2X 0.9600 .
O2W H2Y 0.9600 .
O3W Zn1 2.035(3) .
O3W H3X 0.9601 .
O3W H3Y 0.9601 .
Zn1 N2 2.059(3) 4_565
Zn1 N1 2.098(4) 4_565

loop_
_geom_torsion_atom_site_label_1
_geom_torsion_atom_site_label_2
_geom_torsion_atom_site_label_3
_geom_torsion_atom_site_label_4
_geom_torsion
_geom_torsion_site_symmetry_4
N1 C1 C2 C3 -2.3(6) .
C1 C2 C3 C4 1.3(6) .
C1 C2 C3 C6 -179.8(4) .
C2 C3 C4 C5 1.4(6) .
C6 C3 C4 C5 -177.5(4) .
C3 C4 C5 N1 -3.2(7) .
C3 C4 C5 C7 179.4(4) .
C2 C3 C6 O1 166.2(4) .
C4 C3 C6 O1 -14.9(6) .
C2 C3 C6 O2 -10.2(6) .
C4 C3 C6 O2 168.7(4) .
N1 C5 C7 C8 -174.6(4) .
C4 C5 C7 C8 3.0(7) .
N1 C5 C7 N2 3.0(5) .
C4 C5 C7 N2 -179.4(4) .
N2 C7 C8 C9 1.8(6) .
C5 C7 C8 C9 179.3(4) .
C7 C8 C9 C10 -1.3(6) .
C7 C8 C9 C12 -178.4(4) .
C8 C9 C10 C11 -0.6(6) .
C12 C9 C10 C11 176.4(4) .
C9 C10 C11 N2 2.1(7) .
C8 C9 C12 O4 -5.1(6) .
C10 C9 C12 O4 178.1(4) .
C8 C9 C12 O3 178.3(4) .
C10 C9 C12 O3 1.4(6) .
C4 C5 N1 C1 2.2(6) .
C7 C5 N1 C1 179.8(4) .
C4 C5 N1 Zn1 176.5(3) 4_566
C7 C5 N1 Zn1 -5.9(5) 4_566
C2 C1 N1 C5 0.6(6) .
C2 C1 N1 Zn1 -173.3(3) 4_566
C10 C11 N2 C7 -1.6(6) .
C10 C11 N2 Zn1 179.1(3) 4_566
C8 C7 N2 C11 -0.4(6) .
C5 C7 N2 C11 -178.0(4) .
C8 C7 N2 Zn1 179.0(3) 4_566
C5 C7 N2 Zn1 1.4(4) 4_566
O1 C6 O2 Zn1 1.5(7) .
C3 C6 O2 Zn1 177.6(3) .
C6 O2 Zn1 O3W 69.3(4) .
C6 O2 Zn1 O1W -108.4(4) .
C6 O2 Zn1 N2 158.1(4) 4_565
C6 O2 Zn1 O2W -16.8(4) .
C6 O2 Zn1 N1 -169.3(7) 4_565
